data_2020441
loop_
_publ_author_name
'Linden, Anthony'
'Basu Baul, Tushar S.'

_publ_section_title
;
 \p--\p stacking motifs in
 dialkylbis{5-[(<i>E</i>)-2-aryldiazen-1-yl]-2-hydroxybenzoato}tin(IV)
 complexes
;
_journal_coeditor_code SK3620
_journal_issue 4
_journal_name_full 'Acta Crystallographica Section C'
_journal_page_first 313
_journal_page_last 325
_journal_paper_doi 10.1107/S2053229616004435
_journal_volume 72
_journal_year 2016
_chemical_formula_iupac '[Sn (C H3)2 (C14 H11 N2 O3)2]'
_chemical_formula_moiety 'C30 H28 N4 O6 Sn'
_chemical_formula_sum 'C30 H28 N4 O6 Sn'
_chemical_formula_weight 659.25
_chemical_melting_point 496
_chemical_name_systematic
;
Dimethylbis{2-hydroxy-5-[(<i>E</i>)-2-(4-methylphenyl)diazen-1-\
yl]benzoato}tin(IV)
;
_space_group_crystal_system triclinic
_space_group_IT_number 2
_space_group_name_Hall '-P 1'
_space_group_name_H-M_alt 'P -1'
_symmetry_space_group_name_Hall '-P 1'
_symmetry_space_group_name_H-M 'P -1'
_atom_sites_solution_hydrogens mixed
_audit_creation_method SHELXL-2014/7
_cell_angle_alpha 102.3524(4)
_cell_angle_beta 95.2584(4)
_cell_angle_gamma 104.1530(5)
_cell_formula_units_Z 4
_cell_length_a 10.18830(10)
_cell_length_b 12.92090(10)
_cell_length_c 23.0447(2)
_cell_measurement_reflns_used 77568
_cell_measurement_temperature 160.0(10)
_cell_measurement_theta_max 30.0
_cell_measurement_theta_min 2.0
_cell_volume 2840.09(4)
_computing_cell_refinement
;
DENZO-SMN (Otwinowski & Minor, 1997)
;
_computing_data_collection
;
COLLECT (Nonius, 2000)
;
_computing_data_reduction
;
DENZO-SMN and SCALEPACK (Otwinowski & Minor, 1997)
;
_computing_molecular_graphics
;
ORTEPII (Johnson, 1976)
;
_computing_publication_material
;
SHELXL2014 (Sheldrick, 2015) and PLATON (Spek, 2009)
;
_computing_structure_refinement
;
SHELXL2014 (Sheldrick, 2015)
;
_computing_structure_solution
;
SHELXS97 (Sheldrick, 2008)
;
_diffrn_ambient_temperature 160.0(10)
_diffrn_detector_area_resol_mean 9
_diffrn_measured_fraction_theta_full 1.000
_diffrn_measured_fraction_theta_max 0.999
_diffrn_measurement_device_type 'Nonius KappaCCD'
_diffrn_measurement_method '\f and \w scans with \k offsets'
_diffrn_radiation_monochromator 'horizontally mounted graphite crystal'
_diffrn_radiation_source 'Nonius FR590 sealed tube generator'
_diffrn_radiation_type 'Mo K\a'
_diffrn_radiation_wavelength 0.71073
_diffrn_reflns_av_R_equivalents 0.0695
_diffrn_reflns_limit_h_max 14
_diffrn_reflns_limit_h_min -14
_diffrn_reflns_limit_k_max 18
_diffrn_reflns_limit_k_min -18
_diffrn_reflns_limit_l_max 32
_diffrn_reflns_limit_l_min -32
_diffrn_reflns_number 69932
_diffrn_reflns_theta_full 25.242
_diffrn_reflns_theta_max 30.022
_diffrn_reflns_theta_min 2.086
_diffrn_standards_decay_% 0
_diffrn_standards_number 0
_exptl_absorpt_coefficient_mu 0.950
_exptl_absorpt_correction_T_max 0.912
_exptl_absorpt_correction_T_min 0.805
_exptl_absorpt_correction_type multi-scan
_exptl_absorpt_process_details
;
(Blessing, 1995)
;
_exptl_crystal_colour yellow
_exptl_crystal_density_diffrn 1.541
_exptl_crystal_density_method 'not measured'
_exptl_crystal_description prism
_exptl_crystal_F_000 1336
_exptl_crystal_size_max 0.30
_exptl_crystal_size_mid 0.20
_exptl_crystal_size_min 0.11
_refine_diff_density_max 1.649
_refine_diff_density_min -1.074
_refine_ls_extinction_method none
_refine_ls_goodness_of_fit_ref 1.005
_refine_ls_hydrogen_treatment mixed
_refine_ls_matrix_type full
_refine_ls_number_parameters 763
_refine_ls_number_reflns 16590
_refine_ls_number_restraints 0
_refine_ls_restrained_S_all 1.005
_refine_ls_R_factor_all 0.0911
_refine_ls_R_factor_gt 0.0411
_refine_ls_shift/su_max 0.001
_refine_ls_shift/su_mean 0.000
_refine_ls_structure_factor_coef Fsqd
_refine_ls_weighting_details 'w=1/[\s^2^(Fo^2^)+(0.0441P)^2^] where P=(Fo^2^+2Fc^2^)/3'
_refine_ls_weighting_scheme calc
_refine_ls_wR_factor_gt 0.0833
_refine_ls_wR_factor_ref 0.0990
_reflns_number_gt 10414
_reflns_number_total 16590
_reflns_threshold_expression 'I > 2\s(I)'
_cod_data_source_file sk3620sup1.cif
_cod_data_source_block I
_cod_depositor_comments 'Adding full bibliography for 2020441--2020442.cif.'
_cod_database_code 2020441
_cod_database_fobs_code 2020441
_shelx_space_group_comment
;
The symmetry employed for this shelxl refinement is uniquely defined
by the following loop, which should always be used as a source of
symmetry information in preference to the above space-group names.
They are only intended as comments.
;

loop_
_space_group_symop_operation_xyz
'x, y, z'
'-x, -y, -z'

loop_
_atom_site_type_symbol
_atom_site_label
_atom_site_fract_x
_atom_site_fract_y
_atom_site_fract_z
_atom_site_U_iso_or_equiv
_atom_site_adp_type
_atom_site_calc_flag
_atom_site_occupancy
Sn Sn1 0.10136(2) 0.38257(2) 0.32223(2) 0.02512(6) Uani d 1
O O1 0.25573(18) 0.50245(15) 0.38461(8) 0.0285(4) Uani d 1
O O2 0.34413(19) 0.36401(16) 0.35559(9) 0.0337(5) Uani d 1
O O3 0.5996(2) 0.38169(18) 0.39426(10) 0.0363(5) Uani d 1
H H3 0.521(4) 0.353(4) 0.3804(19) 0.094(17) Uiso d 1
O O4 -0.00723(19) 0.50043(15) 0.34064(8) 0.0311(5) Uani d 1
O O5 -0.14973(19) 0.36505(15) 0.27117(9) 0.0314(5) Uani d 1
O O6 -0.3961(2) 0.38172(17) 0.23716(9) 0.0336(5) Uani d 1
H H6 -0.344(3) 0.350(3) 0.2374(16) 0.052(12) Uiso d 1
N N1 0.6293(2) 0.8055(2) 0.52231(10) 0.0304(6) Uani d 1
N N2 0.7395(2) 0.85626(19) 0.55732(10) 0.0304(6) Uani d 1
N N3 -0.2189(2) 0.81187(18) 0.37749(10) 0.0266(5) Uani d 1
N N4 -0.2911(2) 0.87516(19) 0.36858(10) 0.0293(5) Uani d 1
C C1 0.3583(3) 0.4601(2) 0.38642(12) 0.0263(6) Uani d 1
C C2 0.4893(3) 0.5268(2) 0.42365(12) 0.0239(6) Uani d 1
C C3 0.6026(3) 0.4841(2) 0.42542(12) 0.0272(6) Uani d 1
C C4 0.7282(3) 0.5489(2) 0.45927(13) 0.0308(7) Uani d 1
H H4 0.8056 0.5202 0.4599 0.037 Uiso calc 1
C C5 0.7396(3) 0.6539(2) 0.49150(12) 0.0292(7) Uani d 1
H H5 0.8249 0.6974 0.5146 0.035 Uiso calc 1
C C6 0.6270(3) 0.6975(2) 0.49066(12) 0.0262(6) Uani d 1
C C7 0.5031(3) 0.6339(2) 0.45627(12) 0.0273(6) Uani d 1
H H7 0.4268 0.6638 0.4550 0.033 Uiso calc 1
C C8 0.7434(3) 0.9646(2) 0.58893(12) 0.0281(6) Uani d 1
C C9 0.6412(3) 1.0163(3) 0.58016(14) 0.0378(8) Uani d 1
H H9 0.5625 0.9795 0.5508 0.045 Uiso calc 1
C C10 0.6540(3) 1.1212(3) 0.61410(14) 0.0399(8) Uani d 1
H H10 0.5831 1.1556 0.6082 0.048 Uiso calc 1
C C11 0.7696(3) 1.1776(2) 0.65696(13) 0.0344(7) Uani d 1
C C12 0.8729(3) 1.1262(2) 0.66414(13) 0.0349(7) Uani d 1
H H12 0.9531 1.1637 0.6925 0.042 Uiso calc 1
C C13 0.8601(3) 1.0205(2) 0.63025(13) 0.0328(7) Uani d 1
H H13 0.9316 0.9864 0.6354 0.039 Uiso calc 1
C C14 -0.1235(3) 0.4599(2) 0.30469(12) 0.0272(6) Uani d 1
C C15 -0.2184(3) 0.5285(2) 0.30485(12) 0.0247(6) Uani d 1
C C16 -0.3503(3) 0.4863(2) 0.27060(12) 0.0266(6) Uani d 1
C C17 -0.4382(3) 0.5535(2) 0.27123(13) 0.0296(7) Uani d 1
H H17 -0.5267 0.5252 0.2478 0.035 Uiso calc 1
C C18 -0.3987(3) 0.6600(2) 0.30525(12) 0.0282(6) Uani d 1
H H18 -0.4602 0.7046 0.3055 0.034 Uiso calc 1
C C19 -0.2681(3) 0.7035(2) 0.33971(12) 0.0249(6) Uani d 1
C C20 -0.1805(3) 0.6370(2) 0.33952(12) 0.0252(6) Uani d 1
H H20 -0.0927 0.6656 0.3635 0.030 Uiso calc 1
C C21 -0.2457(3) 0.9831(2) 0.40756(12) 0.0257(6) Uani d 1
C C22 -0.1456(3) 1.0157(2) 0.45712(13) 0.0365(7) Uani d 1
H H22 -0.0990 0.9651 0.4670 0.044 Uiso calc 1
C C23 -0.1129(3) 1.1218(2) 0.49247(13) 0.0379(8) Uani d 1
H H23 -0.0435 1.1432 0.5266 0.045 Uiso calc 1
C C24 -0.1792(3) 1.1978(2) 0.47928(13) 0.0290(6) Uani d 1
C C25 -0.2793(3) 1.1641(2) 0.42959(15) 0.0398(8) Uani d 1
H H25 -0.3264 1.2146 0.4198 0.048 Uiso calc 1
C C26 -0.3126(3) 1.0579(2) 0.39364(14) 0.0373(8) Uani d 1
H H26 -0.3815 1.0364 0.3594 0.045 Uiso calc 1
C C27 0.7830(3) 1.2919(3) 0.69461(15) 0.0473(9) Uani d 1
H H271 0.7147 1.2884 0.7219 0.071 Uiso calc 1
H H272 0.7679 1.3395 0.6682 0.071 Uiso calc 1
H H273 0.8750 1.3219 0.7180 0.071 Uiso calc 1
C C28 -0.1414(3) 1.3135(2) 0.51864(14) 0.0372(8) Uani d 1
H H281 -0.2028 1.3539 0.5047 0.056 Uiso calc 1
H H282 -0.0466 1.3509 0.5164 0.056 Uiso calc 1
H H283 -0.1505 1.3108 0.5603 0.056 Uiso calc 1
C C29 0.1619(3) 0.3892(3) 0.23862(13) 0.0387(8) Uani d 1
H H291 0.1713 0.4634 0.2327 0.058 Uiso calc 1
H H292 0.0927 0.3358 0.2068 0.058 Uiso calc 1
H H293 0.2499 0.3716 0.2371 0.058 Uiso calc 1
C C30 0.0148(3) 0.2604(2) 0.36471(14) 0.0385(8) Uani d 1
H H301 -0.0138 0.2942 0.4020 0.058 Uiso calc 1
H H302 0.0826 0.2218 0.3741 0.058 Uiso calc 1
H H303 -0.0650 0.2079 0.3380 0.058 Uiso calc 1
Sn Sn2 -0.60835(2) 0.10939(2) 0.20193(2) 0.02463(6) Uani d 1
O O41 -0.50211(18) 0.00346(15) 0.15816(8) 0.0288(4) Uani d 1
O O42 -0.35771(19) 0.16857(15) 0.18648(9) 0.0315(5) Uani d 1
O O43 -0.1099(2) 0.20069(18) 0.15594(11) 0.0387(6) Uani d 1
H H43 -0.162(4) 0.214(3) 0.1736(16) 0.054(13) Uiso d 1
O O44 -0.77008(19) -0.03372(15) 0.18092(9) 0.0319(5) Uani d 1
O O45 -0.86084(19) 0.09139(16) 0.23033(8) 0.0323(5) Uani d 1
O O46 -1.1085(2) 0.02763(18) 0.25580(10) 0.0376(5) Uani d 1
H H46 -1.038(3) 0.073(3) 0.2515(15) 0.051(11) Uiso d 1
N N41 -0.2835(2) -0.23287(19) 0.02011(10) 0.0292(5) Uani d 1
N N42 -0.2053(2) -0.2628(2) -0.01555(10) 0.0306(6) Uani d 1
N N43 -1.1311(2) -0.3884(2) 0.11860(11) 0.0314(6) Uani d 1
N N44 -1.2365(2) -0.4641(2) 0.11707(10) 0.0313(6) Uani d 1
C C41 -0.3834(3) 0.0701(2) 0.15825(12) 0.0265(6) Uani d 1
C C42 -0.2859(3) 0.0273(2) 0.12326(12) 0.0247(6) Uani d 1
C C43 -0.1556(3) 0.0956(2) 0.12328(13) 0.0287(6) Uani d 1
C C44 -0.0657(3) 0.0551(2) 0.08834(13) 0.0318(7) Uani d 1
H H44 0.0222 0.1014 0.0880 0.038 Uiso calc 1
C C45 -0.1047(3) -0.0524(2) 0.05437(13) 0.0305(7) Uani d 1
H H45 -0.0428 -0.0798 0.0310 0.037 Uiso calc 1
C C46 -0.2346(3) -0.1215(2) 0.05404(12) 0.0269(6) Uani d 1
C C47 -0.3226(3) -0.0808(2) 0.08837(12) 0.0269(6) Uani d 1
H H47 -0.4106 -0.1274 0.0883 0.032 Uiso calc 1
C C48 -0.2533(3) -0.3745(2) -0.04892(12) 0.0281(6) Uani d 1
C C49 -0.3806(3) -0.4456(2) -0.04775(13) 0.0353(7) Uani d 1
H H49 -0.4426 -0.4196 -0.0239 0.042 Uiso calc 1
C C50 -0.4164(3) -0.5536(3) -0.08129(13) 0.0383(8) Uani d 1
H H50 -0.5030 -0.6013 -0.0802 0.046 Uiso calc 1
C C51 -0.3265(3) -0.5931(2) -0.11675(13) 0.0320(7) Uani d 1
C C52 -0.2020(3) -0.5218(3) -0.11793(13) 0.0352(7) Uani d 1
H H52 -0.1397 -0.5479 -0.1416 0.042 Uiso calc 1
C C53 -0.1657(3) -0.4131(3) -0.08544(13) 0.0332(7) Uani d 1
H H53 -0.0809 -0.3648 -0.0881 0.040 Uiso calc 1
C C54 -0.8724(3) -0.0069(2) 0.20316(12) 0.0294(6) Uani d 1
C C55 -1.0001(3) -0.0942(2) 0.19579(12) 0.0260(6) Uani d 1
C C56 -1.1115(3) -0.0731(2) 0.22349(12) 0.0275(6) Uani d 1
C C57 -1.2287(3) -0.1595(2) 0.21874(12) 0.0310(7) Uani d 1
H H57 -1.3026 -0.1460 0.2388 0.037 Uiso calc 1
C C58 -1.2383(3) -0.2631(2) 0.18551(13) 0.0306(7) Uani d 1
H H58 -1.3189 -0.3208 0.1824 0.037 Uiso calc 1
C C59 -1.1297(3) -0.2847(2) 0.15587(12) 0.0272(6) Uani d 1
C C60 -1.0120(3) -0.2002(2) 0.16222(12) 0.0284(6) Uani d 1
H H60 -0.9373 -0.2149 0.1432 0.034 Uiso calc 1
C C61 -1.2412(3) -0.5668(2) 0.07783(12) 0.0281(6) Uani d 1
C C62 -1.1566(3) -0.5803(3) 0.03444(13) 0.0368(7) Uani d 1
H H62 -1.0901 -0.5184 0.0293 0.044 Uiso calc 1
C C63 -1.1693(3) -0.6832(3) -0.00090(13) 0.0386(8) Uani d 1
H H63 -1.1111 -0.6916 -0.0305 0.046 Uiso calc 1
C C64 -1.2655(3) -0.7757(2) 0.00558(13) 0.0328(7) Uani d 1
C C65 -1.3511(3) -0.7603(3) 0.04800(14) 0.0396(8) Uani d 1
H H65 -1.4193 -0.8218 0.0524 0.047 Uiso calc 1
C C66 -1.3393(3) -0.6569(2) 0.08424(14) 0.0367(7) Uani d 1
H H66 -1.3984 -0.6480 0.1134 0.044 Uiso calc 1
C C67 -0.3666(3) -0.7128(3) -0.15153(14) 0.0426(8) Uani d 1
H H671 -0.4312 -0.7226 -0.1878 0.064 Uiso calc 1
H H672 -0.4099 -0.7593 -0.1263 0.064 Uiso calc 1
H H673 -0.2847 -0.7338 -0.1630 0.064 Uiso calc 1
C C68 -1.2762(3) -0.8892(3) -0.03241(13) 0.0428(8) Uani d 1
H H681 -1.2550 -0.8838 -0.0725 0.064 Uiso calc 1
H H682 -1.3695 -0.9362 -0.0360 0.064 Uiso calc 1
H H683 -1.2111 -0.9211 -0.0134 0.064 Uiso calc 1
C C69 -0.5492(3) 0.1368(3) 0.29454(12) 0.0376(8) Uani d 1
H H691 -0.6033 0.1807 0.3163 0.056 Uiso calc 1
H H692 -0.4518 0.1764 0.3052 0.056 Uiso calc 1
H H693 -0.5647 0.0660 0.3055 0.056 Uiso calc 1
C C70 -0.6591(3) 0.1953(2) 0.13960(13) 0.0330(7) Uani d 1
H H701 -0.6566 0.1540 0.0989 0.049 Uiso calc 1
H H702 -0.5931 0.2680 0.1482 0.049 Uiso calc 1
H H703 -0.7513 0.2041 0.1425 0.049 Uiso calc 1

loop_
_atom_site_aniso_label
_atom_site_aniso_U_11
_atom_site_aniso_U_22
_atom_site_aniso_U_33
_atom_site_aniso_U_12
_atom_site_aniso_U_13
_atom_site_aniso_U_23
Sn1 0.02441(11) 0.02026(11) 0.02735(11) 0.00554(8) 0.00105(8) 0.00053(8)
O1 0.0234(10) 0.0262(11) 0.0306(11) 0.0066(9) -0.0030(8) -0.0010(8)
O2 0.0301(11) 0.0228(11) 0.0426(12) 0.0067(9) 0.0002(9) -0.0009(9)
O3 0.0316(13) 0.0246(12) 0.0501(14) 0.0115(10) 0.0009(10) 0.0016(10)
O4 0.0254(11) 0.0260(11) 0.0372(12) 0.0095(9) -0.0035(9) -0.0017(9)
O5 0.0296(11) 0.0233(11) 0.0359(12) 0.0083(9) -0.0002(9) -0.0032(9)
O6 0.0261(12) 0.0244(12) 0.0407(13) 0.0030(10) -0.0044(9) -0.0039(9)
N1 0.0265(13) 0.0288(14) 0.0313(13) 0.0045(11) 0.0021(10) 0.0021(11)
N2 0.0287(13) 0.0272(14) 0.0319(14) 0.0046(11) 0.0008(11) 0.0047(11)
N3 0.0264(13) 0.0214(13) 0.0307(13) 0.0071(10) 0.0022(10) 0.0039(10)
N4 0.0297(13) 0.0247(13) 0.0337(14) 0.0082(11) 0.0055(10) 0.0063(11)
C1 0.0254(15) 0.0254(16) 0.0266(15) 0.0051(12) 0.0031(12) 0.0055(12)
C2 0.0224(14) 0.0252(15) 0.0246(14) 0.0062(12) 0.0024(11) 0.0079(12)
C3 0.0314(16) 0.0259(16) 0.0269(15) 0.0101(13) 0.0060(12) 0.0085(12)
C4 0.0239(15) 0.0325(17) 0.0372(17) 0.0102(13) 0.0013(12) 0.0097(14)
C5 0.0212(15) 0.0333(17) 0.0312(16) 0.0050(13) -0.0001(12) 0.0079(13)
C6 0.0266(15) 0.0264(16) 0.0243(14) 0.0058(12) 0.0039(11) 0.0052(12)
C7 0.0276(15) 0.0254(16) 0.0282(15) 0.0087(13) 0.0040(12) 0.0033(12)
C8 0.0298(16) 0.0250(16) 0.0273(15) 0.0036(13) 0.0036(12) 0.0062(12)
C9 0.0306(17) 0.0355(19) 0.0417(19) 0.0053(14) -0.0001(14) 0.0046(15)
C10 0.0354(18) 0.0325(18) 0.051(2) 0.0106(15) 0.0091(15) 0.0071(15)
C11 0.0419(19) 0.0252(17) 0.0328(17) 0.0017(14) 0.0129(14) 0.0055(13)
C12 0.0378(18) 0.0304(18) 0.0309(16) -0.0007(14) -0.0004(13) 0.0095(13)
C13 0.0333(17) 0.0253(16) 0.0360(17) 0.0027(13) 0.0003(13) 0.0077(13)
C14 0.0264(15) 0.0240(16) 0.0284(15) 0.0059(12) 0.0027(12) 0.0021(12)
C15 0.0261(15) 0.0236(15) 0.0229(14) 0.0053(12) 0.0030(11) 0.0047(11)
C16 0.0277(15) 0.0263(16) 0.0224(14) 0.0033(13) 0.0016(11) 0.0038(12)
C17 0.0203(14) 0.0301(17) 0.0342(16) 0.0031(13) 0.0005(12) 0.0050(13)
C18 0.0244(15) 0.0276(16) 0.0338(16) 0.0091(13) 0.0040(12) 0.0077(13)
C19 0.0239(14) 0.0216(15) 0.0273(15) 0.0033(12) 0.0025(11) 0.0060(12)
C20 0.0220(14) 0.0266(16) 0.0260(15) 0.0067(12) 0.0005(11) 0.0054(12)
C21 0.0257(15) 0.0236(15) 0.0285(15) 0.0083(12) 0.0060(12) 0.0051(12)
C22 0.0438(19) 0.0282(17) 0.0385(18) 0.0182(15) -0.0039(14) 0.0045(14)
C23 0.046(2) 0.0337(18) 0.0327(17) 0.0169(16) -0.0036(14) 0.0022(14)
C24 0.0275(16) 0.0263(16) 0.0350(16) 0.0085(13) 0.0113(13) 0.0073(13)
C25 0.0376(18) 0.0252(17) 0.059(2) 0.0165(15) -0.0045(16) 0.0104(15)
C26 0.0335(17) 0.0300(18) 0.0449(19) 0.0109(14) -0.0120(14) 0.0065(14)
C27 0.056(2) 0.0306(19) 0.050(2) 0.0054(17) 0.0137(17) 0.0038(16)
C28 0.0387(18) 0.0283(17) 0.0425(19) 0.0126(15) 0.0060(14) 0.0002(14)
C29 0.0324(17) 0.045(2) 0.0311(17) -0.0008(15) 0.0072(13) 0.0050(15)
C30 0.0430(19) 0.0277(17) 0.0409(19) 0.0022(15) 0.0030(15) 0.0100(14)
Sn2 0.02260(11) 0.02230(11) 0.02507(11) 0.00392(8) 0.00101(8) 0.00108(8)
O41 0.0215(10) 0.0234(11) 0.0358(11) 0.0027(8) 0.0050(8) -0.0012(9)
O42 0.0274(11) 0.0230(11) 0.0370(12) 0.0042(9) 0.0034(9) -0.0043(9)
O43 0.0268(12) 0.0280(13) 0.0500(15) -0.0013(10) 0.0048(11) -0.0035(10)
O44 0.0265(11) 0.0259(11) 0.0357(12) -0.0010(9) 0.0071(9) -0.0004(9)
O45 0.0304(11) 0.0260(11) 0.0339(11) 0.0018(9) 0.0026(9) 0.0012(9)
O46 0.0378(13) 0.0275(13) 0.0409(13) 0.0030(11) 0.0115(10) -0.0010(10)
N41 0.0281(13) 0.0256(14) 0.0338(14) 0.0080(11) 0.0049(11) 0.0062(11)
N42 0.0330(14) 0.0310(14) 0.0302(13) 0.0128(12) 0.0042(11) 0.0078(11)
N43 0.0280(13) 0.0286(14) 0.0340(14) 0.0031(11) 0.0069(11) 0.0045(11)
N44 0.0298(14) 0.0272(14) 0.0346(14) 0.0039(11) 0.0069(11) 0.0066(11)
C41 0.0236(15) 0.0242(16) 0.0277(15) 0.0045(12) -0.0021(11) 0.0027(12)
C42 0.0197(14) 0.0249(15) 0.0267(15) 0.0035(12) 0.0011(11) 0.0046(12)
C43 0.0232(15) 0.0257(16) 0.0333(16) 0.0035(12) -0.0026(12) 0.0058(13)
C44 0.0202(15) 0.0352(18) 0.0359(17) 0.0013(13) 0.0021(12) 0.0085(14)
C45 0.0251(15) 0.0369(18) 0.0333(16) 0.0133(14) 0.0058(12) 0.0102(14)
C46 0.0268(15) 0.0265(16) 0.0262(15) 0.0056(13) 0.0028(12) 0.0062(12)
C47 0.0229(14) 0.0279(16) 0.0281(15) 0.0040(12) 0.0011(11) 0.0076(12)
C48 0.0304(16) 0.0280(16) 0.0268(15) 0.0102(13) 0.0019(12) 0.0070(12)
C49 0.0322(17) 0.0362(19) 0.0354(17) 0.0106(14) 0.0098(13) 0.0007(14)
C50 0.0310(17) 0.0387(19) 0.0390(18) 0.0050(15) 0.0026(14) 0.0024(15)
C51 0.0370(17) 0.0314(17) 0.0280(16) 0.0113(14) 0.0023(13) 0.0066(13)
C52 0.0429(19) 0.0358(19) 0.0316(17) 0.0180(16) 0.0131(14) 0.0067(14)
C53 0.0311(16) 0.0372(18) 0.0326(16) 0.0095(14) 0.0076(13) 0.0099(14)
C54 0.0310(16) 0.0295(17) 0.0237(15) 0.0033(13) 0.0018(12) 0.0050(12)
C55 0.0227(14) 0.0275(16) 0.0245(14) 0.0037(12) 0.0025(11) 0.0039(12)
C56 0.0299(16) 0.0266(16) 0.0235(14) 0.0065(13) 0.0007(12) 0.0037(12)
C57 0.0254(15) 0.0347(18) 0.0307(16) 0.0047(13) 0.0084(12) 0.0057(13)
C58 0.0260(15) 0.0291(17) 0.0340(16) 0.0017(13) 0.0071(12) 0.0075(13)
C59 0.0255(15) 0.0254(16) 0.0308(16) 0.0059(12) 0.0060(12) 0.0073(12)
C60 0.0253(15) 0.0325(17) 0.0262(15) 0.0055(13) 0.0056(12) 0.0065(12)
C61 0.0261(15) 0.0258(16) 0.0316(16) 0.0056(13) 0.0046(12) 0.0071(13)
C62 0.0297(17) 0.0408(19) 0.0359(17) 0.0024(14) 0.0090(13) 0.0075(15)
C63 0.0341(18) 0.046(2) 0.0307(17) 0.0077(16) 0.0085(13) 0.0004(15)
C64 0.0344(17) 0.0338(18) 0.0270(16) 0.0109(14) -0.0028(13) 0.0017(13)
C65 0.0434(19) 0.0279(18) 0.0436(19) 0.0027(15) 0.0069(15) 0.0085(15)
C66 0.0416(19) 0.0303(18) 0.0372(18) 0.0058(15) 0.0159(14) 0.0061(14)
C67 0.051(2) 0.037(2) 0.0388(19) 0.0152(16) 0.0123(15) 0.0007(15)
C68 0.052(2) 0.040(2) 0.0330(18) 0.0188(17) -0.0033(15) -0.0020(15)
C69 0.0452(19) 0.0366(19) 0.0267(16) 0.0110(15) -0.0026(14) 0.0020(14)
C70 0.0264(16) 0.0391(19) 0.0338(17) 0.0063(14) 0.0009(13) 0.0141(14)

loop_
_atom_type_symbol
_atom_type_description
_atom_type_scat_dispersion_real
_atom_type_scat_dispersion_imag
_atom_type_scat_source
C C 0.0033 0.0016 'International Tables Vol C Tables 4.2.6.8 and 6.1.1.4'
H H 0.0000 0.0000 'International Tables Vol C Tables 4.2.6.8 and 6.1.1.4'
N N 0.0061 0.0033 'International Tables Vol C Tables 4.2.6.8 and 6.1.1.4'
O O 0.0106 0.0060 'International Tables Vol C Tables 4.2.6.8 and 6.1.1.4'
Sn Sn -0.6537 1.4246 'International Tables Vol C Tables 4.2.6.8 and 6.1.1.4'

loop_
_geom_angle_atom_site_label_1
_geom_angle_atom_site_label_2
_geom_angle_atom_site_label_3
_geom_angle
_geom_angle_publ_flag
O1 Sn1 O4 82.93(7) yes
O1 Sn1 O5 136.76(6) yes
O1 Sn1 C29 104.91(10) yes
O1 Sn1 C30 107.95(10) yes
O2 Sn1 O4 137.49(7) yes
O2 Sn1 O5 168.41(6) yes
O2 Sn1 C29 86.97(10) yes
O2 Sn1 C30 89.97(10) yes
O4 Sn1 C29 105.62(11) yes
O4 Sn1 C30 105.34(10) yes
O5 Sn1 C29 86.87(10) yes
O5 Sn1 C30 87.83(10) yes
C29 Sn1 C30 136.93(12) yes
O1 Sn1 O2 54.57(6) ?
O4 Sn1 O5 53.89(6) ?
C1 O1 Sn1 104.55(16) ?
C1 O2 Sn1 81.64(15) ?
C3 O3 H3 105(3) ?
C14 O4 Sn1 105.80(16) ?
C14 O5 Sn1 80.75(15) ?
C16 O6 H6 113(3) ?
N2 N1 C6 113.8(2) ?
N1 N2 C8 114.3(2) ?
N4 N3 C19 113.9(2) ?
N3 N4 C21 114.5(2) ?
O2 C1 O1 119.2(2) ?
O2 C1 C2 121.9(2) ?
O1 C1 C2 118.9(2) ?
C7 C2 C3 119.1(3) ?
C7 C2 C1 120.7(2) ?
C3 C2 C1 120.2(2) ?
O3 C3 C2 123.2(3) ?
O3 C3 C4 116.7(3) ?
C2 C3 C4 120.1(3) ?
C5 C4 C3 120.0(3) ?
C5 C4 H4 120.0 ?
C3 C4 H4 120.0 ?
C4 C5 C6 120.6(3) ?
C4 C5 H5 119.7 ?
C6 C5 H5 119.7 ?
C7 C6 C5 119.4(3) ?
C7 C6 N1 116.1(2) ?
C5 C6 N1 124.6(3) ?
C6 C7 C2 120.8(3) ?
C6 C7 H7 119.6 ?
C2 C7 H7 119.6 ?
C13 C8 C9 119.6(3) ?
C13 C8 N2 115.8(3) ?
C9 C8 N2 124.6(3) ?
C10 C9 C8 120.0(3) ?
C10 C9 H9 120.0 ?
C8 C9 H9 120.0 ?
C9 C10 C11 121.1(3) ?
C9 C10 H10 119.5 ?
C11 C10 H10 119.5 ?
C12 C11 C10 118.4(3) ?
C12 C11 C27 120.5(3) ?
C10 C11 C27 121.1(3) ?
C13 C12 C11 120.6(3) ?
C13 C12 H12 119.7 ?
C11 C12 H12 119.7 ?
C8 C13 C12 120.3(3) ?
C8 C13 H13 119.9 ?
C12 C13 H13 119.9 ?
O5 C14 O4 119.5(2) ?
O5 C14 C15 122.5(2) ?
O4 C14 C15 118.0(2) ?
C20 C15 C16 118.7(2) ?
C20 C15 C14 120.6(2) ?
C16 C15 C14 120.8(2) ?
O6 C16 C17 117.9(2) ?
O6 C16 C15 122.4(2) ?
C17 C16 C15 119.6(3) ?
C18 C17 C16 120.7(3) ?
C18 C17 H17 119.6 ?
C16 C17 H17 119.6 ?
C17 C18 C19 120.5(3) ?
C17 C18 H18 119.7 ?
C19 C18 H18 119.7 ?
C20 C19 C18 119.0(3) ?
C20 C19 N3 116.3(2) ?
C18 C19 N3 124.7(2) ?
C19 C20 C15 121.4(2) ?
C19 C20 H20 119.3 ?
C15 C20 H20 119.3 ?
C22 C21 C26 119.2(3) ?
C22 C21 N4 125.4(2) ?
C26 C21 N4 115.4(2) ?
C21 C22 C23 120.2(3) ?
C21 C22 H22 119.9 ?
C23 C22 H22 119.9 ?
C22 C23 C24 121.4(3) ?
C22 C23 H23 119.3 ?
C24 C23 H23 119.3 ?
C25 C24 C23 117.9(3) ?
C25 C24 C28 121.7(3) ?
C23 C24 C28 120.4(3) ?
C24 C25 C26 121.2(3) ?
C24 C25 H25 119.4 ?
C26 C25 H25 119.4 ?
C21 C26 C25 120.1(3) ?
C21 C26 H26 119.9 ?
C25 C26 H26 119.9 ?
C11 C27 H271 109.5 ?
C11 C27 H272 109.5 ?
H271 C27 H272 109.5 ?
C11 C27 H273 109.5 ?
H271 C27 H273 109.5 ?
H272 C27 H273 109.5 ?
C24 C28 H281 109.5 ?
C24 C28 H282 109.5 ?
H281 C28 H282 109.5 ?
C24 C28 H283 109.5 ?
H281 C28 H283 109.5 ?
H282 C28 H283 109.5 ?
Sn1 C29 H291 109.5 ?
Sn1 C29 H292 109.5 ?
H291 C29 H292 109.5 ?
Sn1 C29 H293 109.5 ?
H291 C29 H293 109.5 ?
H292 C29 H293 109.5 ?
Sn1 C30 H301 109.5 ?
Sn1 C30 H302 109.5 ?
H301 C30 H302 109.5 ?
Sn1 C30 H303 109.5 ?
H301 C30 H303 109.5 ?
H302 C30 H303 109.5 ?
O41 Sn2 O44 83.06(7) yes
O41 Sn2 O45 136.67(7) yes
O41 Sn2 C69 107.65(10) yes
O41 Sn2 C70 105.62(10) yes
O42 Sn2 O44 138.31(6) yes
O42 Sn2 O45 168.07(6) yes
O42 Sn2 C69 90.91(10) yes
O42 Sn2 C70 89.12(9) yes
O44 Sn2 C69 103.72(11) yes
O44 Sn2 C70 103.02(10) yes
O45 Sn2 C69 84.44(10) yes
O45 Sn2 C70 87.28(9) yes
C69 Sn2 C70 139.25(12) yes
O41 Sn2 O42 55.25(6) ?
O44 Sn2 O45 53.62(6) ?
C41 O41 Sn2 102.78(16) ?
C41 O42 Sn2 82.61(16) ?
C43 O43 H43 109(3) ?
C54 O44 Sn2 106.52(17) ?
C54 O45 Sn2 79.59(16) ?
C56 O46 H46 109(2) ?
N42 N41 C46 114.2(2) ?
N41 N42 C48 114.3(2) ?
N44 N43 C59 114.0(2) ?
N43 N44 C61 114.2(2) ?
O42 C41 O41 119.0(2) ?
O42 C41 C42 122.4(3) ?
O41 C41 C42 118.5(2) ?
C47 C42 C43 118.8(3) ?
C47 C42 C41 120.7(2) ?
C43 C42 C41 120.4(2) ?
O43 C43 C44 116.7(3) ?
O43 C43 C42 123.4(3) ?
C44 C43 C42 119.9(3) ?
C45 C44 C43 119.9(3) ?
C45 C44 H44 120.0 ?
C43 C44 H44 120.0 ?
C44 C45 C46 120.7(3) ?
C44 C45 H45 119.6 ?
C46 C45 H45 119.6 ?
C47 C46 C45 118.9(3) ?
C47 C46 N41 116.6(2) ?
C45 C46 N41 124.5(3) ?
C46 C47 C42 121.7(3) ?
C46 C47 H47 119.2 ?
C42 C47 H47 119.2 ?
C53 C48 C49 119.1(3) ?
C53 C48 N42 116.1(3) ?
C49 C48 N42 124.8(3) ?
C50 C49 C48 120.2(3) ?
C50 C49 H49 119.9 ?
C48 C49 H49 119.9 ?
C49 C50 C51 120.6(3) ?
C49 C50 H50 119.7 ?
C51 C50 H50 119.7 ?
C52 C51 C50 118.5(3) ?
C52 C51 C67 122.0(3) ?
C50 C51 C67 119.5(3) ?
C51 C52 C53 121.5(3) ?
C51 C52 H52 119.2 ?
C53 C52 H52 119.2 ?
C52 C53 C48 120.0(3) ?
C52 C53 H53 120.0 ?
C48 C53 H53 120.0 ?
O45 C54 O44 120.3(3) ?
O45 C54 C55 122.1(3) ?
O44 C54 C55 117.7(2) ?
C60 C55 C56 118.8(3) ?
C60 C55 C54 120.4(3) ?
C56 C55 C54 120.7(2) ?
O46 C56 C57 118.2(3) ?
O46 C56 C55 122.3(3) ?
C57 C56 C55 119.5(3) ?
C58 C57 C56 120.7(3) ?
C58 C57 H57 119.6 ?
C56 C57 H57 119.6 ?
C57 C58 C59 120.4(3) ?
C57 C58 H58 119.8 ?
C59 C58 H58 119.8 ?
C60 C59 C58 118.8(3) ?
C60 C59 N43 116.3(2) ?
C58 C59 N43 124.9(3) ?
C59 C60 C55 121.6(3) ?
C59 C60 H60 119.2 ?
C55 C60 H60 119.2 ?
C66 C61 C62 119.7(3) ?
C66 C61 N44 115.8(3) ?
C62 C61 N44 124.6(3) ?
C63 C62 C61 119.8(3) ?
C63 C62 H62 120.1 ?
C61 C62 H62 120.1 ?
C62 C63 C64 121.6(3) ?
C62 C63 H63 119.2 ?
C64 C63 H63 119.2 ?
C65 C64 C63 117.8(3) ?
C65 C64 C68 121.0(3) ?
C63 C64 C68 121.2(3) ?
C64 C65 C66 121.3(3) ?
C64 C65 H65 119.3 ?
C66 C65 H65 119.3 ?
C61 C66 C65 119.8(3) ?
C61 C66 H66 120.1 ?
C65 C66 H66 120.1 ?
C51 C67 H671 109.5 ?
C51 C67 H672 109.5 ?
H671 C67 H672 109.5 ?
C51 C67 H673 109.5 ?
H671 C67 H673 109.5 ?
H672 C67 H673 109.5 ?
C64 C68 H681 109.5 ?
C64 C68 H682 109.5 ?
H681 C68 H682 109.5 ?
C64 C68 H683 109.5 ?
H681 C68 H683 109.5 ?
H682 C68 H683 109.5 ?
Sn2 C69 H691 109.5 ?
Sn2 C69 H692 109.5 ?
H691 C69 H692 109.5 ?
Sn2 C69 H693 109.5 ?
H691 C69 H693 109.5 ?
H692 C69 H693 109.5 ?
Sn2 C70 H701 109.5 ?
Sn2 C70 H702 109.5 ?
H701 C70 H702 109.5 ?
Sn2 C70 H703 109.5 ?
H701 C70 H703 109.5 ?
H702 C70 H703 109.5 ?

loop_
_geom_bond_atom_site_label_1
_geom_bond_atom_site_label_2
_geom_bond_distance
_geom_bond_publ_flag
Sn1 O1 2.0930(17) yes
Sn1 O2 2.6051(18) yes
Sn1 O4 2.0872(17) yes
Sn1 O5 2.6517(18) yes
Sn1 C29 2.089(3) yes
Sn1 C30 2.090(3) yes
O1 C1 1.294(3) ?
O2 C1 1.258(3) ?
O3 C3 1.355(3) ?
O3 H3 0.80(4) ?
O4 C14 1.302(3) ?
O5 C14 1.251(3) ?
O6 C16 1.348(3) ?
O6 H6 0.75(3) ?
N1 N2 1.261(3) ?
N1 C6 1.423(3) ?
N2 C8 1.422(3) ?
N3 N4 1.261(3) ?
N3 C19 1.423(3) ?
N4 C21 1.427(3) ?
C1 C2 1.474(4) ?
C2 C7 1.393(4) ?
C2 C3 1.397(4) ?
C3 C4 1.401(4) ?
C4 C5 1.372(4) ?
C4 H4 0.9500 ?
C5 C6 1.396(4) ?
C5 H5 0.9500 ?
C6 C7 1.388(4) ?
C7 H7 0.9500 ?
C8 C13 1.385(4) ?
C8 C9 1.390(4) ?
C9 C10 1.381(4) ?
C9 H9 0.9500 ?
C10 C11 1.398(4) ?
C10 H10 0.9500 ?
C11 C12 1.390(4) ?
C11 C27 1.512(4) ?
C12 C13 1.389(4) ?
C12 H12 0.9500 ?
C13 H13 0.9500 ?
C14 C15 1.463(4) ?
C15 C20 1.396(4) ?
C15 C16 1.411(4) ?
C16 C17 1.390(4) ?
C17 C18 1.372(4) ?
C17 H17 0.9500 ?
C18 C19 1.402(4) ?
C18 H18 0.9500 ?
C19 C20 1.382(4) ?
C20 H20 0.9500 ?
C21 C22 1.375(4) ?
C21 C26 1.385(4) ?
C22 C23 1.379(4) ?
C22 H22 0.9500 ?
C23 C24 1.389(4) ?
C23 H23 0.9500 ?
C24 C25 1.377(4) ?
C24 C28 1.510(4) ?
C25 C26 1.385(4) ?
C25 H25 0.9500 ?
C26 H26 0.9500 ?
C27 H271 0.9800 ?
C27 H272 0.9800 ?
C27 H273 0.9800 ?
C28 H281 0.9800 ?
C28 H282 0.9800 ?
C28 H283 0.9800 ?
C29 H291 0.9800 ?
C29 H292 0.9800 ?
C29 H293 0.9800 ?
C30 H301 0.9800 ?
C30 H302 0.9800 ?
C30 H303 0.9800 ?
Sn2 O41 2.0966(17) yes
Sn2 O42 2.5613(19) yes
Sn2 O44 2.0855(19) yes
Sn2 O45 2.6798(19) yes
Sn2 C69 2.093(3) yes
Sn2 C70 2.095(3) yes
O41 C41 1.302(3) ?
O42 C41 1.250(3) ?
O43 C43 1.348(3) ?
O43 H43 0.72(3) ?
O44 C54 1.292(3) ?
O45 C54 1.261(3) ?
O46 C56 1.346(3) ?
O46 H46 0.84(3) ?
N41 N42 1.262(3) ?
N41 C46 1.423(3) ?
N42 C48 1.423(3) ?
N43 N44 1.256(3) ?
N43 C59 1.424(3) ?
N44 C61 1.424(3) ?
C41 C42 1.472(4) ?
C42 C47 1.395(4) ?
C42 C43 1.402(4) ?
C43 C44 1.397(4) ?
C44 C45 1.381(4) ?
C44 H44 0.9500 ?
C45 C46 1.402(4) ?
C45 H45 0.9500 ?
C46 C47 1.375(4) ?
C47 H47 0.9500 ?
C48 C53 1.388(4) ?
C48 C49 1.401(4) ?
C49 C50 1.384(4) ?
C49 H49 0.9500 ?
C50 C51 1.399(4) ?
C50 H50 0.9500 ?
C51 C52 1.380(4) ?
C51 C67 1.517(4) ?
C52 C53 1.384(4) ?
C52 H52 0.9500 ?
C53 H53 0.9500 ?
C54 C55 1.468(4) ?
C55 C60 1.392(4) ?
C55 C56 1.407(4) ?
C56 C57 1.399(4) ?
C57 C58 1.369(4) ?
C57 H57 0.9500 ?
C58 C59 1.406(4) ?
C58 H58 0.9500 ?
C59 C60 1.382(4) ?
C60 H60 0.9500 ?
C61 C66 1.381(4) ?
C61 C62 1.389(4) ?
C62 C63 1.371(4) ?
C62 H62 0.9500 ?
C63 C64 1.394(4) ?
C63 H63 0.9500 ?
C64 C65 1.383(4) ?
C64 C68 1.510(4) ?
C65 C66 1.387(4) ?
C65 H65 0.9500 ?
C66 H66 0.9500 ?
C67 H671 0.9800 ?
C67 H672 0.9800 ?
C67 H673 0.9800 ?
C68 H681 0.9800 ?
C68 H682 0.9800 ?
C68 H683 0.9800 ?
C69 H691 0.9800 ?
C69 H692 0.9800 ?
C69 H693 0.9800 ?
C70 H701 0.9800 ?
C70 H702 0.9800 ?
C70 H703 0.9800 ?

loop_
_geom_hbond_atom_site_label_D
_geom_hbond_atom_site_label_H
_geom_hbond_atom_site_label_A
_geom_hbond_site_symmetry_A
_geom_hbond_distance_DH
_geom_hbond_distance_HA
_geom_hbond_distance_DA
_geom_hbond_angle_DHA
_geom_hbond_publ_flag
O3 H3 O2 . 0.80(4) 1.89(4) 2.611(3) 150(4) yes
O6 H6 O5 . 0.75(3) 2.00(3) 2.634(3) 142(4) yes
O6 H6 O42 . 0.75(3) 2.35(3) 2.887(3) 130(3) yes
O43 H43 O5 . 0.72(3) 2.62(3) 3.151(3) 132(3) yes
O43 H43 O42 . 0.72(3) 2.01(3) 2.642(3) 146(4) yes
O46 H46 O45 . 0.84(3) 1.89(3) 2.618(3) 145(3) yes
C29 H292 O43 . 0.98 2.37 3.314(4) 162 yes
C30 H303 O46 1_655 0.98 2.58 3.357(4) 136 yes
C68 H681 O44 2_345 0.98 2.56 3.463(4) 153 yes
C69 H691 O2 1_455 0.98 2.55 3.443(4) 151 yes
C12 H12 Cg7 2_566 0.95 3.00 3.833(3) 147 yes
C68 H683 Cg5 1_445 0.98 2.86 3.625(3) 136 yes

loop_
_geom_torsion_atom_site_label_1
_geom_torsion_atom_site_label_2
_geom_torsion_atom_site_label_3
_geom_torsion_atom_site_label_4
_geom_torsion
C6 N1 N2 C8 179.6(2)
C19 N3 N4 C21 178.0(2)
Sn1 O2 C1 O1 2.1(2)
Sn1 O2 C1 C2 -176.6(3)
Sn1 O1 C1 O2 -2.7(3)
Sn1 O1 C1 C2 176.1(2)
O2 C1 C2 C7 178.5(3)
O1 C1 C2 C7 -0.2(4)
O2 C1 C2 C3 0.1(4)
O1 C1 C2 C3 -178.6(3)
C7 C2 C3 O3 -178.6(3)
C1 C2 C3 O3 -0.3(4)
C7 C2 C3 C4 -0.5(4)
C1 C2 C3 C4 177.9(3)
O3 C3 C4 C5 179.3(3)
C2 C3 C4 C5 1.0(4)
C3 C4 C5 C6 -0.4(4)
C4 C5 C6 C7 -0.7(4)
C4 C5 C6 N1 -179.6(3)
N2 N1 C6 C7 173.6(2)
N2 N1 C6 C5 -7.5(4)
C5 C6 C7 C2 1.3(4)
N1 C6 C7 C2 -179.7(3)
C3 C2 C7 C6 -0.7(4)
C1 C2 C7 C6 -179.0(3)
N1 N2 C8 C13 176.6(3)
N1 N2 C8 C9 -4.6(4)
C13 C8 C9 C10 -2.4(5)
N2 C8 C9 C10 178.8(3)
C8 C9 C10 C11 0.9(5)
C9 C10 C11 C12 0.9(5)
C9 C10 C11 C27 -179.3(3)
C10 C11 C12 C13 -1.2(5)
C27 C11 C12 C13 179.0(3)
C9 C8 C13 C12 2.1(5)
N2 C8 C13 C12 -179.0(3)
C11 C12 C13 C8 -0.3(5)
Sn1 O5 C14 O4 -2.5(2)
Sn1 O5 C14 C15 176.8(3)
Sn1 O4 C14 O5 3.3(3)
Sn1 O4 C14 C15 -176.1(2)
O5 C14 C15 C20 -175.0(3)
O4 C14 C15 C20 4.4(4)
O5 C14 C15 C16 5.8(4)
O4 C14 C15 C16 -174.8(3)
C20 C15 C16 O6 -178.3(3)
C14 C15 C16 O6 1.0(4)
C20 C15 C16 C17 1.1(4)
C14 C15 C16 C17 -179.6(3)
O6 C16 C17 C18 178.7(3)
C15 C16 C17 C18 -0.7(4)
C16 C17 C18 C19 0.5(4)
C17 C18 C19 C20 -0.9(4)
C17 C18 C19 N3 -178.4(3)
N4 N3 C19 C20 168.4(3)
N4 N3 C19 C18 -14.0(4)
C18 C19 C20 C15 1.4(4)
N3 C19 C20 C15 179.1(2)
C16 C15 C20 C19 -1.5(4)
C14 C15 C20 C19 179.2(3)
N3 N4 C21 C22 -9.6(4)
N3 N4 C21 C26 172.1(3)
C26 C21 C22 C23 0.1(5)
N4 C21 C22 C23 -178.2(3)
C21 C22 C23 C24 0.1(5)
C22 C23 C24 C25 0.1(5)
C22 C23 C24 C28 -180.0(3)
C23 C24 C25 C26 -0.3(5)
C28 C24 C25 C26 179.7(3)
C22 C21 C26 C25 -0.4(5)
N4 C21 C26 C25 178.1(3)
C24 C25 C26 C21 0.5(5)
C46 N41 N42 C48 179.2(2)
C59 N43 N44 C61 177.4(2)
Sn2 O42 C41 O41 -5.3(2)
Sn2 O42 C41 C42 172.6(3)
Sn2 O41 C41 O42 6.6(3)
Sn2 O41 C41 C42 -171.4(2)
O42 C41 C42 C47 -174.7(3)
O41 C41 C42 C47 3.1(4)
O42 C41 C42 C43 3.7(4)
O41 C41 C42 C43 -178.4(2)
C47 C42 C43 O43 -179.2(3)
C41 C42 C43 O43 2.3(4)
C47 C42 C43 C44 0.5(4)
C41 C42 C43 C44 -177.9(3)
O43 C43 C44 C45 179.1(3)
C42 C43 C44 C45 -0.7(4)
C43 C44 C45 C46 0.6(4)
C44 C45 C46 C47 -0.3(4)
C44 C45 C46 N41 179.5(3)
N42 N41 C46 C47 172.7(2)
N42 N41 C46 C45 -7.2(4)
C45 C46 C47 C42 0.2(4)
N41 C46 C47 C42 -179.7(2)
C43 C42 C47 C46 -0.3(4)
C41 C42 C47 C46 178.2(3)
N41 N42 C48 C53 -175.5(2)
N41 N42 C48 C49 5.3(4)
C53 C48 C49 C50 1.8(4)
N42 C48 C49 C50 -179.0(3)
C48 C49 C50 C51 -0.1(5)
C49 C50 C51 C52 -0.6(5)
C49 C50 C51 C67 178.1(3)
C50 C51 C52 C53 -0.5(4)
C67 C51 C52 C53 -179.2(3)
C51 C52 C53 C48 2.3(4)
C49 C48 C53 C52 -2.9(4)
N42 C48 C53 C52 177.8(3)
Sn2 O45 C54 O44 -0.8(2)
Sn2 O45 C54 C55 178.9(3)
Sn2 O44 C54 O45 1.1(3)
Sn2 O44 C54 C55 -178.6(2)
O45 C54 C55 C60 175.8(3)
O44 C54 C55 C60 -4.5(4)
O45 C54 C55 C56 -5.5(4)
O44 C54 C55 C56 174.2(2)
C60 C55 C56 O46 -178.9(3)
C54 C55 C56 O46 2.5(4)
C60 C55 C56 C57 2.6(4)
C54 C55 C56 C57 -176.1(3)
O46 C56 C57 C58 178.8(3)
C55 C56 C57 C58 -2.6(4)
C56 C57 C58 C59 0.5(4)
C57 C58 C59 C60 1.7(4)
C57 C58 C59 N43 -177.7(3)
N44 N43 C59 C60 175.9(2)
N44 N43 C59 C58 -4.6(4)
C58 C59 C60 C55 -1.7(4)
N43 C59 C60 C55 177.7(2)
C56 C55 C60 C59 -0.4(4)
C54 C55 C60 C59 178.3(3)
N43 N44 C61 C66 166.8(3)
N43 N44 C61 C62 -14.1(4)
C66 C61 C62 C63 -1.2(4)
N44 C61 C62 C63 179.7(3)
C61 C62 C63 C64 -0.1(5)
C62 C63 C64 C65 1.7(5)
C62 C63 C64 C68 -178.3(3)
C63 C64 C65 C66 -1.9(5)
C68 C64 C65 C66 178.1(3)
C62 C61 C66 C65 1.0(5)
N44 C61 C66 C65 -179.9(3)
C64 C65 C66 C61 0.6(5)
